data_4346104
loop_
_publ_author_name
'Kupper, Claudia'
'Schober, Anne'
'Demeshko, Serhiy'
'Bergner, Marie'
'Meyer, Franc'

_publ_section_title
;
 An exclusively organometallic {FeNO}(7) complex with tetracarbene
 ligation and a linear FeNO unit.
;
_journal_issue 7
_journal_name_full 'Inorganic chemistry'
_journal_page_first 3096
_journal_page_last 3098
_journal_paper_doi 10.1021/acs.inorgchem.5b00301
_journal_volume 54
_journal_year 2015
_chemical_formula_moiety 'C18 H20 Fe N9 O 2+, 2(C F3 O3 S -)'
_chemical_formula_sum 'C20 H20 F6 Fe N9 O7 S2'
_chemical_formula_weight 732.42
_space_group_crystal_system triclinic
_space_group_IT_number 2
_space_group_name_Hall '-P 1'
_space_group_name_H-M_alt 'P -1'
_atom_sites_solution_hydrogens geom
_audit_creation_method SHELXL-2013
_cell_angle_alpha 66.52(3)
_cell_angle_beta 88.96(3)
_cell_angle_gamma 67.42(3)
_cell_formula_units_Z 2
_cell_length_a 10.506(2)
_cell_length_b 12.075(2)
_cell_length_c 12.948(3)
_cell_measurement_reflns_used 14515
_cell_measurement_temperature 133(2)
_cell_measurement_theta_max 26.790
_cell_measurement_theta_min 1.737
_cell_volume 1373.3(7)
_computing_cell_refinement 'X-AREA (Stoe & Cie, 2002)'
_computing_data_collection 'X-AREA (Stoe & Cie, 2002)'
_computing_data_reduction 'X-AREA (Stoe & Cie, 2002)'
_computing_molecular_graphics 'DIAMOND (Brandenburg, 2001)'
_computing_publication_material 'SHELXL-2013 (Sheldrick, 2013)'
_computing_structure_refinement 'SHELXL-2013 (Sheldrick, 2013)'
_computing_structure_solution 'SHELXS-2013 (Sheldrick, 2013)'
_diffrn_ambient_temperature 133(2)
_diffrn_measured_fraction_theta_full 0.999
_diffrn_measured_fraction_theta_max 0.990
_diffrn_measurement_device_type 'Stoe IPDS II'
_diffrn_measurement_method \w
_diffrn_radiation_type MoK\a
_diffrn_radiation_wavelength 0.71073
_diffrn_reflns_av_R_equivalents 0.0564
_diffrn_reflns_av_unetI/netI 0.0744
_diffrn_reflns_Laue_measured_fraction_full 0.999
_diffrn_reflns_Laue_measured_fraction_max 0.990
_diffrn_reflns_limit_h_max 13
_diffrn_reflns_limit_h_min -13
_diffrn_reflns_limit_k_max 15
_diffrn_reflns_limit_k_min -15
_diffrn_reflns_limit_l_max 16
_diffrn_reflns_limit_l_min -16
_diffrn_reflns_number 14515
_diffrn_reflns_point_group_measured_fraction_full 0.999
_diffrn_reflns_point_group_measured_fraction_max 0.990
_diffrn_reflns_theta_full 25.242
_diffrn_reflns_theta_max 26.790
_diffrn_reflns_theta_min 1.737
_diffrn_source 'fine-focus sealed tube'
_exptl_absorpt_coefficient_mu 0.802
_exptl_absorpt_correction_T_max 0.9511
_exptl_absorpt_correction_T_min 0.8099
_exptl_absorpt_correction_type numerical
_exptl_absorpt_process_details 'X-RED (Stoe & Cie, 2002)'
_exptl_crystal_colour blue
_exptl_crystal_density_diffrn 1.771
_exptl_crystal_description block
_exptl_crystal_F_000 742
_exptl_crystal_size_max 0.230
_exptl_crystal_size_mid 0.210
_exptl_crystal_size_min 0.110
_refine_diff_density_max 0.831
_refine_diff_density_min -0.345
_refine_diff_density_rms 0.084
_refine_ls_extinction_method none
_refine_ls_goodness_of_fit_ref 0.971
_refine_ls_hydrogen_treatment constr
_refine_ls_matrix_type full
_refine_ls_number_parameters 406
_refine_ls_number_reflns 5817
_refine_ls_number_restraints 0
_refine_ls_restrained_S_all 0.971
_refine_ls_R_factor_all 0.0870
_refine_ls_R_factor_gt 0.0514
_refine_ls_shift/su_max 0.001
_refine_ls_shift/su_mean 0.000
_refine_ls_structure_factor_coef Fsqd
_refine_ls_weighting_details 'w=1/[\s^2^(Fo^2^)+(0.0536P)^2^] where P=(Fo^2^+2Fc^2^)/3'
_refine_ls_weighting_scheme calc
_refine_ls_wR_factor_gt 0.0994
_refine_ls_wR_factor_ref 0.1093
_reflns_Friedel_coverage 0.000
_reflns_number_gt 4027
_reflns_number_total 5817
_reflns_threshold_expression 'I > 2\s(I)'
_cod_data_source_file ic5b00301_si_002.cif
_cod_data_source_block 2-clk23_a
_cod_original_cell_volume 1373.3(6)
_cod_database_code 4346104
_shelx_space_group_comment
;
The symmetry employed for this shelxl refinement is uniquely defined
by the following loop, which should always be used as a source of
symmetry information in preference to the above space-group names.
They are only intended as comments.
;
_shelx_estimated_absorpt_t_min 0.837
_shelx_estimated_absorpt_t_max 0.917
_shelxl_version_number 2013-4

loop_
_space_group_symop_operation_xyz
'x, y, z'
'-x, -y, -z'

loop_
_atom_site_label
_atom_site_type_symbol
_atom_site_fract_x
_atom_site_fract_y
_atom_site_fract_z
_atom_site_U_iso_or_equiv
_atom_site_adp_type
_atom_site_occupancy
_atom_site_site_symmetry_order
_atom_site_calc_flag
_atom_site_refinement_flags_posn
_atom_site_refinement_flags_adp
Fe1 Fe 0.41394(5) 0.96050(5) 0.79333(4) 0.02144(13) Uani 1 1 d . .
C1 C 0.2979(4) 1.1326(3) 0.7931(3) 0.0249(7) Uani 1 1 d . .
C2 C 0.2035(4) 1.3496(3) 0.7513(3) 0.0293(8) Uani 1 1 d . .
H2 H 0.1862 1.4408 0.7164 0.035 Uiso 1 1 calc R U
C3 C 0.1378(4) 1.2929(3) 0.8316(3) 0.0311(8) Uani 1 1 d . .
H3 H 0.0647 1.3359 0.8647 0.037 Uiso 1 1 calc R U
C4 C 0.1495(4) 1.0619(3) 0.9300(3) 0.0303(8) Uani 1 1 d . .
H4A H 0.0885 1.0484 0.8830 0.036 Uiso 1 1 calc R U
H4B H 0.0940 1.0944 0.9826 0.036 Uiso 1 1 calc R U
C5 C 0.3794(4) 0.8736(3) 0.9532(3) 0.0239(7) Uani 1 1 d . .
C6 C 0.2684(4) 0.8568(4) 1.1076(3) 0.0332(9) Uani 1 1 d . .
H6 H 0.2009 0.8782 1.1542 0.040 Uiso 1 1 calc R U
C7 C 0.3821(4) 0.7442(4) 1.1370(3) 0.0312(8) Uani 1 1 d . .
H7 H 0.4114 0.6703 1.2093 0.037 Uiso 1 1 calc R U
C8 C 0.5719(4) 0.6369(4) 1.0505(3) 0.0324(8) Uani 1 1 d . .
H8A H 0.5385 0.5704 1.0507 0.039 Uiso 1 1 calc R U
H8B H 0.6319 0.5984 1.1248 0.039 Uiso 1 1 calc R U
C9 C 0.6614(4) 0.6573(3) 0.9580(3) 0.0287(8) Uani 1 1 d . .
H9A H 0.6808 0.7352 0.9459 0.034 Uiso 1 1 calc R U
H9B H 0.7516 0.5788 0.9821 0.034 Uiso 1 1 calc R U
C10 C 0.4801(4) 0.7883(3) 0.7861(3) 0.0229(7) Uani 1 1 d . .
C11 C 0.6123(4) 0.5781(3) 0.8161(3) 0.0292(8) Uani 1 1 d . .
H11 H 0.6840 0.4909 0.8487 0.035 Uiso 1 1 calc R U
C12 C 0.5115(4) 0.6285(3) 0.7272(3) 0.0282(8) Uani 1 1 d . .
H12 H 0.4974 0.5845 0.6848 0.034 Uiso 1 1 calc R U
C13 C 0.3035(4) 0.8505(3) 0.6307(3) 0.0273(7) Uani 1 1 d . .
H13A H 0.2230 0.8617 0.6725 0.033 Uiso 1 1 calc R U
H13B H 0.2898 0.8161 0.5760 0.033 Uiso 1 1 calc R U
C14 C 0.3457(4) 1.0436(3) 0.6228(3) 0.0262(7) Uani 1 1 d . .
C15 C 0.2804(4) 1.0478(4) 0.4539(3) 0.0312(8) Uani 1 1 d . .
H15 H 0.2547 1.0215 0.4003 0.037 Uiso 1 1 calc R U
C16 C 0.2924(4) 1.1622(4) 0.4309(3) 0.0309(8) Uani 1 1 d . .
H16 H 0.2778 1.2321 0.3577 0.037 Uiso 1 1 calc R U
C17 C 0.3416(4) 1.2764(4) 0.5337(3) 0.0354(9) Uani 1 1 d . .
H17A H 0.2481 1.3507 0.5042 0.042 Uiso 1 1 calc R U
H17B H 0.4039 1.2996 0.4786 0.042 Uiso 1 1 calc R U
C18 C 0.3946(4) 1.2678(4) 0.6447(3) 0.0294(8) Uani 1 1 d . .
H18A H 0.4876 1.1929 0.6761 0.035 Uiso 1 1 calc R U
H18B H 0.4061 1.3500 0.6305 0.035 Uiso 1 1 calc R U
N1 N 0.3017(3) 1.2493(3) 0.7289(2) 0.0250(6) Uani 1 1 d . .
N2 N 0.1979(3) 1.1593(3) 0.8567(2) 0.0276(6) Uani 1 1 d . .
N3 N 0.2684(3) 0.9358(3) 0.9961(2) 0.0289(7) Uani 1 1 d . .
N4 N 0.4498(3) 0.7544(3) 1.0429(2) 0.0279(6) Uani 1 1 d . .
N5 N 0.5916(3) 0.6780(3) 0.8513(2) 0.0247(6) Uani 1 1 d . .
N6 N 0.4322(3) 0.7583(3) 0.7103(2) 0.0242(6) Uani 1 1 d . .
N7 N 0.3126(3) 0.9772(3) 0.5699(2) 0.0262(6) Uani 1 1 d . .
N8 N 0.3303(3) 1.1582(3) 0.5346(2) 0.0299(7) Uani 1 1 d . .
N9 N 0.5703(3) 0.9632(3) 0.8069(2) 0.0276(6) Uani 1 1 d . .
O1 O 0.6822(3) 0.9588(3) 0.8185(3) 0.0588(9) Uani 1 1 d . .
S2 S 1.11939(10) 0.73145(9) 0.90724(7) 0.0286(2) Uani 1 1 d . .
O21 O 1.2618(3) 0.6788(3) 0.8925(2) 0.0416(7) Uani 1 1 d . .
O22 O 1.0913(3) 0.6573(3) 1.0160(2) 0.0494(8) Uani 1 1 d . .
O23 O 1.0513(4) 0.8712(3) 0.8690(3) 0.0635(10) Uani 1 1 d . .
C20 C 1.0290(4) 0.7006(4) 0.8094(3) 0.0327(8) Uani 1 1 d . .
F21 F 1.0830(3) 0.5736(3) 0.8310(3) 0.0734(10) Uani 1 1 d . .
F22 F 1.0376(3) 0.7669(4) 0.7027(2) 0.0726(9) Uani 1 1 d . .
F23 F 0.8945(2) 0.7360(3) 0.8156(2) 0.0488(6) Uani 1 1 d . .
S3 S 0.27481(10) 0.65619(9) 0.45741(7) 0.0288(2) Uani 1 1 d . .
O31 O 0.3261(4) 0.5715(3) 0.4002(2) 0.0496(8) Uani 1 1 d . .
O32 O 0.2953(3) 0.5893(2) 0.5802(2) 0.0367(6) Uani 1 1 d . .
O33 O 0.3052(3) 0.7710(3) 0.4146(2) 0.0387(6) Uani 1 1 d . .
C30 C 0.0864(5) 0.7267(5) 0.4190(4) 0.0485(11) Uani 1 1 d . .
F31 F 0.0377(4) 0.6328(4) 0.4579(3) 0.0887(11) Uani 1 1 d . .
F32 F 0.0226(3) 0.8142(4) 0.4605(3) 0.0796(10) Uani 1 1 d . .
F33 F 0.0478(3) 0.7876(3) 0.3064(2) 0.0745(9) Uani 1 1 d . .

loop_
_atom_site_aniso_label
_atom_site_aniso_U_11
_atom_site_aniso_U_22
_atom_site_aniso_U_33
_atom_site_aniso_U_23
_atom_site_aniso_U_13
_atom_site_aniso_U_12
Fe1 0.0238(3) 0.0248(2) 0.0190(2) -0.01107(19) 0.00576(18) -0.0116(2)
C1 0.0260(19) 0.0321(18) 0.0237(17) -0.0155(14) 0.0054(14) -0.0152(15)
C2 0.032(2) 0.0280(18) 0.0331(19) -0.0176(15) 0.0086(15) -0.0123(16)
C3 0.035(2) 0.0305(18) 0.0328(19) -0.0190(16) 0.0113(16) -0.0130(16)
C4 0.032(2) 0.0332(19) 0.0311(19) -0.0160(16) 0.0134(15) -0.0163(16)
C5 0.0288(19) 0.0303(17) 0.0207(16) -0.0139(14) 0.0058(14) -0.0169(15)
C6 0.048(2) 0.039(2) 0.0261(18) -0.0174(16) 0.0162(16) -0.0282(19)
C7 0.048(2) 0.0334(19) 0.0183(16) -0.0099(14) 0.0092(15) -0.0236(18)
C8 0.035(2) 0.0308(18) 0.0266(18) -0.0085(15) 0.0015(15) -0.0122(16)
C9 0.031(2) 0.0291(18) 0.0232(17) -0.0076(14) 0.0012(14) -0.0126(15)
C10 0.0247(18) 0.0270(17) 0.0198(16) -0.0103(14) 0.0087(13) -0.0132(15)
C11 0.037(2) 0.0203(16) 0.0263(18) -0.0087(14) 0.0095(15) -0.0086(15)
C12 0.040(2) 0.0236(17) 0.0249(17) -0.0122(14) 0.0111(15) -0.0151(16)
C13 0.030(2) 0.0301(18) 0.0247(17) -0.0104(14) 0.0063(14) -0.0164(15)
C14 0.0251(19) 0.0290(17) 0.0254(17) -0.0127(14) 0.0089(14) -0.0109(15)
C15 0.035(2) 0.038(2) 0.0228(17) -0.0136(15) 0.0028(15) -0.0160(17)
C16 0.035(2) 0.0334(19) 0.0199(17) -0.0080(15) 0.0038(14) -0.0132(16)
C17 0.049(3) 0.0299(19) 0.0298(19) -0.0104(16) 0.0120(17) -0.0214(18)
C18 0.035(2) 0.0295(18) 0.0299(18) -0.0151(15) 0.0136(15) -0.0172(16)
N1 0.0284(16) 0.0260(14) 0.0261(14) -0.0137(12) 0.0084(12) -0.0139(12)
N2 0.0309(17) 0.0302(15) 0.0286(15) -0.0169(13) 0.0117(12) -0.0150(13)
N3 0.0356(18) 0.0362(16) 0.0256(15) -0.0171(13) 0.0125(13) -0.0216(14)
N4 0.0348(18) 0.0334(16) 0.0206(14) -0.0125(12) 0.0052(12) -0.0178(14)
N5 0.0297(17) 0.0252(14) 0.0213(14) -0.0095(12) 0.0076(12) -0.0139(13)
N6 0.0297(16) 0.0263(14) 0.0207(14) -0.0104(11) 0.0079(11) -0.0151(13)
N7 0.0242(16) 0.0288(15) 0.0254(15) -0.0105(12) 0.0055(12) -0.0119(12)
N8 0.0343(18) 0.0290(15) 0.0261(15) -0.0105(13) 0.0086(13) -0.0143(14)
N9 0.0282(17) 0.0255(14) 0.0338(16) -0.0158(13) 0.0087(13) -0.0125(13)
O1 0.0255(16) 0.0417(16) 0.113(3) -0.0340(18) 0.0023(16) -0.0160(13)
S2 0.0303(5) 0.0295(4) 0.0287(4) -0.0148(4) 0.0049(4) -0.0124(4)
O21 0.0319(15) 0.0649(19) 0.0354(15) -0.0215(14) 0.0121(12) -0.0273(14)
O22 0.0363(17) 0.075(2) 0.0290(14) -0.0205(14) 0.0149(12) -0.0168(15)
O23 0.071(2) 0.0323(15) 0.082(2) -0.0238(16) -0.0216(19) -0.0150(15)
C20 0.024(2) 0.035(2) 0.038(2) -0.0169(17) 0.0061(15) -0.0100(16)
F21 0.0605(19) 0.0487(15) 0.113(2) -0.0541(17) -0.0259(17) -0.0017(13)
F22 0.0655(19) 0.140(3) 0.0326(14) -0.0368(16) 0.0143(12) -0.062(2)
F23 0.0268(13) 0.0673(16) 0.0572(15) -0.0316(13) 0.0088(11) -0.0190(12)
S3 0.0348(5) 0.0323(5) 0.0284(4) -0.0162(4) 0.0109(4) -0.0196(4)
O31 0.077(2) 0.0439(16) 0.0430(16) -0.0285(14) 0.0248(15) -0.0300(16)
O32 0.0432(17) 0.0373(14) 0.0326(14) -0.0145(12) 0.0051(12) -0.0198(13)
O33 0.0466(17) 0.0402(15) 0.0424(15) -0.0205(12) 0.0205(13) -0.0282(13)
C30 0.046(3) 0.065(3) 0.033(2) -0.007(2) 0.0056(19) -0.035(2)
F31 0.076(2) 0.126(3) 0.071(2) -0.0123(19) 0.0021(17) -0.079(2)
F32 0.0423(17) 0.103(2) 0.0672(19) -0.0357(18) 0.0169(14) -0.0039(16)
F33 0.066(2) 0.107(2) 0.0377(15) -0.0106(15) -0.0093(13) -0.0435(18)

loop_
_atom_type_symbol
_atom_type_description
_atom_type_scat_dispersion_real
_atom_type_scat_dispersion_imag
_atom_type_scat_source
C C 0.0033 0.0016 'International Tables Vol C Tables 4.2.6.8 and 6.1.1.4'
H H 0.0000 0.0000 'International Tables Vol C Tables 4.2.6.8 and 6.1.1.4'
N N 0.0061 0.0033 'International Tables Vol C Tables 4.2.6.8 and 6.1.1.4'
O O 0.0106 0.0060 'International Tables Vol C Tables 4.2.6.8 and 6.1.1.4'
F F 0.0171 0.0103 'International Tables Vol C Tables 4.2.6.8 and 6.1.1.4'
S S 0.1246 0.1234 'International Tables Vol C Tables 4.2.6.8 and 6.1.1.4'
Fe Fe 0.3463 0.8444 'International Tables Vol C Tables 4.2.6.8 and 6.1.1.4'

loop_
_geom_angle_atom_site_label_1
_geom_angle_atom_site_label_2
_geom_angle_atom_site_label_3
_geom_angle
N9 Fe1 C1 98.75(14)
N9 Fe1 C10 96.88(14)
C1 Fe1 C10 164.33(14)
N9 Fe1 C5 105.87(14)
C1 Fe1 C5 88.13(14)
C10 Fe1 C5 88.61(13)
N9 Fe1 C14 106.02(15)
C1 Fe1 C14 87.94(14)
C10 Fe1 C14 86.74(14)
C5 Fe1 C14 148.10(14)
N1 C1 N2 105.0(3)
N1 C1 Fe1 127.1(3)
N2 C1 Fe1 128.0(3)
C3 C2 N1 106.7(3)
C2 C3 N2 106.2(3)
N2 C4 N3 110.3(3)
N4 C5 N3 103.4(3)
N4 C5 Fe1 133.8(3)
N3 C5 Fe1 122.8(2)
C7 C6 N3 106.2(3)
C6 C7 N4 107.7(3)
N4 C8 C9 117.0(3)
N5 C9 C8 110.9(3)
N6 C10 N5 105.1(3)
N6 C10 Fe1 127.9(2)
N5 C10 Fe1 126.7(2)
C12 C11 N5 107.0(3)
C11 C12 N6 105.8(3)
N6 C13 N7 108.5(3)
N8 C14 N7 102.8(3)
N8 C14 Fe1 134.7(3)
N7 C14 Fe1 122.4(2)
C16 C15 N7 106.2(3)
C15 C16 N8 106.8(3)
N8 C17 C18 117.5(3)
N1 C18 C17 112.9(3)
C1 N1 C2 110.9(3)
C1 N1 C18 124.0(3)
C2 N1 C18 125.1(3)
C1 N2 C3 111.2(3)
C1 N2 C4 122.9(3)
C3 N2 C4 125.4(3)
C5 N3 C6 111.9(3)
C5 N3 C4 125.7(3)
C6 N3 C4 121.7(3)
C5 N4 C7 110.8(3)
C5 N4 C8 130.9(3)
C7 N4 C8 118.0(3)
C10 N5 C11 110.5(3)
C10 N5 C9 123.9(3)
C11 N5 C9 124.4(3)
C10 N6 C12 111.6(3)
C10 N6 C13 121.2(3)
C12 N6 C13 126.8(3)
C15 N7 C14 112.3(3)
C15 N7 C13 123.7(3)
C14 N7 C13 123.9(3)
C14 N8 C16 112.0(3)
C14 N8 C17 130.4(3)
C16 N8 C17 117.6(3)
O1 N9 Fe1 176.9(3)
O23 S2 O21 116.9(2)
O23 S2 O22 114.2(2)
O21 S2 O22 114.02(18)
O23 S2 C20 103.07(18)
O21 S2 C20 103.47(17)
O22 S2 C20 102.71(19)
F22 C20 F23 106.4(3)
F22 C20 F21 107.5(3)
F23 C20 F21 107.2(3)
F22 C20 S2 111.6(3)
F23 C20 S2 112.7(3)
F21 C20 S2 111.1(3)
O31 S3 O33 115.00(17)
O31 S3 O32 115.33(17)
O33 S3 O32 114.37(16)
O31 S3 C30 104.3(2)
O33 S3 C30 102.7(2)
O32 S3 C30 102.81(19)
F32 C30 F33 107.6(4)
F32 C30 F31 107.9(4)
F33 C30 F31 106.8(4)
F32 C30 S3 111.9(3)
F33 C30 S3 111.4(3)
F31 C30 S3 111.1(3)

loop_
_geom_bond_atom_site_label_1
_geom_bond_atom_site_label_2
_geom_bond_distance
Fe1 N9 1.670(3)
Fe1 C1 1.963(3)
Fe1 C10 1.964(3)
Fe1 C5 2.014(3)
Fe1 C14 2.033(3)
C1 N1 1.337(4)
C1 N2 1.344(5)
C2 C3 1.340(5)
C2 N1 1.387(4)
C3 N2 1.384(4)
C4 N2 1.447(5)
C4 N3 1.467(5)
C5 N4 1.360(4)
C5 N3 1.366(5)
C6 C7 1.333(5)
C6 N3 1.377(4)
C7 N4 1.386(5)
C8 N4 1.471(5)
C8 C9 1.511(5)
C9 N5 1.459(4)
C10 N6 1.339(4)
C10 N5 1.342(4)
C11 C12 1.344(5)
C11 N5 1.394(4)
C12 N6 1.388(4)
C13 N6 1.453(4)
C13 N7 1.455(4)
C14 N8 1.350(4)
C14 N7 1.376(4)
C15 C16 1.349(5)
C15 N7 1.369(4)
C16 N8 1.384(4)
C17 N8 1.472(5)
C17 C18 1.501(5)
C18 N1 1.458(4)
N9 O1 1.166(4)
S2 O23 1.423(3)
S2 O21 1.427(3)
S2 O22 1.433(3)
S2 C20 1.826(4)
C20 F22 1.315(5)
C20 F23 1.321(4)
C20 F21 1.323(4)
S3 O31 1.432(3)
S3 O33 1.432(3)
S3 O32 1.443(3)
S3 C30 1.815(5)
C30 F32 1.324(6)
C30 F33 1.329(5)
C30 F31 1.335(5)
